data_2235141
loop_
_publ_author_name
'Ourari, Ali'
'Baameur, Lotfi'
'Bouacida, Sofiane'
'Gilles, Bouet'
'Magali, Allain'

_publ_section_title
;
 2,4-Dichloro-6-({2-[(3,5-dichloro-2-hydroxybenzylidene)amino]ethyl}iminomethyl)phenol
;
_journal_coeditor_code LH5465
_journal_issue 6
_journal_name_full 'Acta Crystallographica Section E'
_journal_page_first o1700
_journal_paper_doi 10.1107/S1600536812020235
_journal_volume 68
_journal_year 2012
_chemical_formula_iupac 'C16 H12 Cl4 N2 O2'
_chemical_formula_moiety 'C16 H12 Cl4 N2 O2'
_chemical_formula_sum 'C16 H12 Cl4 N2 O2'
_chemical_formula_weight 406.08
_chemical_name_systematic
;
2,4-Dichloro-6-({2-[(3,5-dichloro-2-
hydroxybenzylidene)amino]ethyl}iminomethyl)phenol
;
_space_group_IT_number 14
_symmetry_cell_setting monoclinic
_symmetry_space_group_name_Hall '-P 2ybc'
_symmetry_space_group_name_H-M 'P 1 21/c 1'
_atom_sites_solution_hydrogens geom
_atom_sites_solution_primary direct
_atom_sites_solution_secondary difmap
_cell_angle_alpha 90
_cell_angle_beta 101.40(2)
_cell_angle_gamma 90
_cell_formula_units_Z 2
_cell_length_a 7.5290(10)
_cell_length_b 10.718(2)
_cell_length_c 10.759(2)
_cell_measurement_reflns_used 4871
_cell_measurement_temperature 295(2)
_cell_measurement_theta_max 25.85
_cell_measurement_theta_min 2.65
_cell_volume 851.1(3)
_computing_cell_refinement 'SELECT and CELL (Stoe & Cie, 1999)'
_computing_data_collection 'EXPOSE (Stoe & Cie, 1999)'
_computing_data_reduction 'INTEGRATE (Stoe & Cie, 1999)'
_computing_molecular_graphics 'ORTEP-3 for Windows (Farrugia, 1997) and DIAMOND (Brandenburg & Berndt, 2001)'
_computing_publication_material 'WinGX (Farrugia, 1999)'
_computing_structure_refinement 'SHELXL97 (Sheldrick, 2008)'
_computing_structure_solution 'SIR2002 (Burla <i>et al.</i>, 2005)'
_diffrn_ambient_temperature 295(2)
_diffrn_detector_area_resol_mean 6.66
_diffrn_measured_fraction_theta_full 0.983
_diffrn_measured_fraction_theta_max 0.983
_diffrn_measurement_device_type 'Stoe IPDS'
_diffrn_measurement_method 'Oscillation Phi Incr 2.1 deg'
_diffrn_radiation_type MoK\a
_diffrn_radiation_wavelength 0.71073
_diffrn_reflns_av_R_equivalents 0.0491
_diffrn_reflns_av_sigmaI/netI 0.0361
_diffrn_reflns_limit_h_max 9
_diffrn_reflns_limit_h_min -9
_diffrn_reflns_limit_k_max 13
_diffrn_reflns_limit_k_min -13
_diffrn_reflns_limit_l_max 13
_diffrn_reflns_limit_l_min -13
_diffrn_reflns_number 8137
_diffrn_reflns_theta_full 26.13
_diffrn_reflns_theta_max 26.13
_diffrn_reflns_theta_min 2.71
_exptl_absorpt_coefficient_mu 0.707
_exptl_absorpt_correction_T_max 0.8932
_exptl_absorpt_correction_T_min 0.7935
_exptl_absorpt_correction_type gaussian
_exptl_absorpt_process_details
;
(ABSGAUSS in PLATON; Spek, 2009)
;
_exptl_crystal_colour yellow
_exptl_crystal_density_diffrn 1.585
_exptl_crystal_density_method 'not measured'
_exptl_crystal_description prism
_exptl_crystal_F_000 412
_exptl_crystal_size_max 0.50
_exptl_crystal_size_mid 0.23
_exptl_crystal_size_min 0.19
_refine_diff_density_max 0.190
_refine_diff_density_min -0.148
_refine_ls_extinction_method none
_refine_ls_goodness_of_fit_ref 0.938
_refine_ls_hydrogen_treatment constr
_refine_ls_matrix_type full
_refine_ls_number_parameters 110
_refine_ls_number_reflns 1671
_refine_ls_number_restraints 0
_refine_ls_restrained_S_all 0.938
_refine_ls_R_factor_all 0.0516
_refine_ls_R_factor_gt 0.0311
_refine_ls_shift/su_max 0.000
_refine_ls_shift/su_mean 0.000
_refine_ls_structure_factor_coef Fsqd
_refine_ls_weighting_details 'calc w=1/[\s^2^(Fo^2^)+(0.0486P)^2^] where P=(Fo^2^+2Fc^2^)/3'
_refine_ls_weighting_scheme calc
_refine_ls_wR_factor_gt 0.0736
_refine_ls_wR_factor_ref 0.0806
_reflns_number_gt 1192
_reflns_number_total 1671
_reflns_threshold_expression I>2\s(I)
_cod_data_source_file lh5465.cif
_cod_data_source_block I
_cod_original_sg_symbol_H-M 'P 21/c'
_cod_database_code 2235141
_cod_database_fobs_code 2235141

loop_
_symmetry_equiv_pos_as_xyz
'x, y, z'
'-x, y+1/2, -z+1/2'
'-x, -y, -z'
'x, -y-1/2, z-1/2'

loop_
_atom_site_type_symbol
_atom_site_label
_atom_site_fract_x
_atom_site_fract_y
_atom_site_fract_z
_atom_site_U_iso_or_equiv
_atom_site_adp_type
_atom_site_calc_flag
_atom_site_refinement_flags
_atom_site_occupancy
_atom_site_symmetry_multiplicity
C C1 0.4564(3) 0.03468(18) 0.0456(2) 0.0533(5) Uani d . 1 1
H H1A 0.3651 -0.0174 0.0720 0.064 Uiso calc R 1 1
H H1B 0.5464 0.0559 0.1203 0.064 Uiso calc R 1 1
C C3 0.3844(3) 0.24891(17) 0.05017(19) 0.0418(4) Uani d . 1 1
H H3 0.4478 0.2490 0.1336 0.050 Uiso calc R 1 1
C C4 0.3008(2) 0.36389(16) -0.00494(17) 0.0358(4) Uani d . 1 1
C C5 0.3094(2) 0.47168(17) 0.06874(19) 0.0411(4) Uani d . 1 1
H H5 0.3694 0.4703 0.1530 0.049 Uiso calc R 1 1
C C6 0.2293(3) 0.57999(16) 0.0169(2) 0.0427(5) Uani d . 1 1
C C7 0.1393(3) 0.58432(16) -0.1083(2) 0.0438(5) Uani d . 1 1
H H7 0.0854 0.6580 -0.1425 0.053 Uiso calc R 1 1
C C8 0.1302(2) 0.47829(17) -0.18167(18) 0.0409(4) Uani d . 1 1
C C9 0.2103(2) 0.36623(15) -0.13247(18) 0.0362(4) Uani d . 1 1
N N2 0.3722(2) 0.14858(14) -0.01354(16) 0.0449(4) Uani d . 1 1
O O9 0.1968(2) 0.26567(12) -0.20694(13) 0.0479(3) Uani d . 1 1
H H9 0.2404 0.2052 -0.1650 0.072 Uiso calc R 1 1
Cl Cl6 0.23717(8) 0.71310(5) 0.11055(6) 0.0639(2) Uani d . 1 1
Cl Cl8 0.01342(8) 0.47988(5) -0.33747(5) 0.06174(19) Uani d . 1 1

loop_
_atom_site_aniso_label
_atom_site_aniso_U_11
_atom_site_aniso_U_22
_atom_site_aniso_U_33
_atom_site_aniso_U_12
_atom_site_aniso_U_13
_atom_site_aniso_U_23
C1 0.0655(14) 0.0390(10) 0.0563(14) 0.0175(9) 0.0141(10) 0.0124(9)
C3 0.0446(10) 0.0426(10) 0.0388(10) 0.0057(8) 0.0094(8) 0.0054(8)
C4 0.0348(9) 0.0336(9) 0.0398(10) 0.0016(7) 0.0093(8) 0.0025(8)
C5 0.0406(10) 0.0405(10) 0.0424(11) -0.0021(8) 0.0085(8) -0.0027(8)
C6 0.0432(10) 0.0316(9) 0.0568(13) -0.0051(8) 0.0183(9) -0.0053(9)
C7 0.0449(10) 0.0290(9) 0.0607(14) 0.0041(8) 0.0181(9) 0.0073(9)
C8 0.0395(10) 0.0387(10) 0.0453(11) 0.0026(8) 0.0099(8) 0.0082(8)
C9 0.0390(9) 0.0302(8) 0.0405(10) 0.0018(7) 0.0112(8) 0.0003(8)
N2 0.0485(9) 0.0355(8) 0.0508(10) 0.0108(7) 0.0097(7) 0.0072(8)
O9 0.0621(9) 0.0359(7) 0.0433(8) 0.0086(6) 0.0050(6) -0.0026(6)
Cl6 0.0764(4) 0.0381(3) 0.0824(4) -0.0077(3) 0.0282(3) -0.0184(3)
Cl8 0.0731(4) 0.0593(3) 0.0478(3) 0.0151(3) -0.0003(2) 0.0117(3)

loop_
_atom_type_symbol
_atom_type_description
_atom_type_scat_dispersion_real
_atom_type_scat_dispersion_imag
_atom_type_scat_source
C C 0.0033 0.0016 'International Tables Vol C Tables 4.2.6.8 and 6.1.1.4'
H H 0 0 'International Tables Vol C Tables 4.2.6.8 and 6.1.1.4'
N N 0.0061 0.0033 'International Tables Vol C Tables 4.2.6.8 and 6.1.1.4'
O O 0.0106 0.006 'International Tables Vol C Tables 4.2.6.8 and 6.1.1.4'
Cl Cl 0.1484 0.1585 'International Tables Vol C Tables 4.2.6.8 and 6.1.1.4'

loop_
_geom_angle_atom_site_label_1
_geom_angle_atom_site_label_2
_geom_angle_atom_site_label_3
_geom_angle_site_symmetry_1
_geom_angle_site_symmetry_3
_geom_angle
N2 C1 C1 . 3_655 109.9(2)
N2 C1 H1A . . 109.7
C1 C1 H1A 3_655 . 109.7
N2 C1 H1B . . 109.7
C1 C1 H1B 3_655 . 109.7
H1A C1 H1B . . 108.2
N2 C3 C4 . . 121.22(18)
N2 C3 H3 . . 119.4
C4 C3 H3 . . 119.4
C5 C4 C9 . . 119.92(16)
C5 C4 C3 . . 120.11(17)
C9 C4 C3 . . 119.97(16)
C6 C5 C4 . . 120.07(18)
C6 C5 H5 . . 120.0
C4 C5 H5 . . 120.0
C5 C6 C7 . . 120.98(17)
C5 C6 Cl6 . . 119.66(16)
C7 C6 Cl6 . . 119.34(14)
C8 C7 C6 . . 119.31(16)
C8 C7 H7 . . 120.3
C6 C7 H7 . . 120.3
C7 C8 C9 . . 121.46(18)
C7 C8 Cl8 . . 120.31(14)
C9 C8 Cl8 . . 118.21(15)
O9 C9 C8 . . 119.32(17)
O9 C9 C4 . . 122.41(15)
C8 C9 C4 . . 118.26(16)
C3 N2 C1 . . 119.58(18)
C9 O9 H9 . . 109.5

loop_
_geom_bond_atom_site_label_1
_geom_bond_atom_site_label_2
_geom_bond_site_symmetry_2
_geom_bond_distance
C1 N2 . 1.462(2)
C1 C1 3_655 1.484(4)
C1 H1A . 0.9700
C1 H1B . 0.9700
C3 N2 . 1.269(2)
C3 C4 . 1.456(2)
C3 H3 . 0.9300
C4 C5 . 1.395(2)
C4 C9 . 1.406(3)
C5 C6 . 1.375(3)
C5 H5 . 0.9300
C6 C7 . 1.383(3)
C6 Cl6 . 1.7410(19)
C7 C8 . 1.378(3)
C7 H7 . 0.9300
C8 C9 . 1.400(2)
C8 Cl8 . 1.732(2)
C9 O9 . 1.335(2)
O9 H9 . 0.8200

loop_
_geom_hbond_atom_site_label_D
_geom_hbond_atom_site_label_H
_geom_hbond_atom_site_label_A
_geom_hbond_distance_DH
_geom_hbond_distance_HA
_geom_hbond_distance_DA
_geom_hbond_angle_DHA
_geom_hbond_publ_flag
O9 H9 N2 0.82 1.84 2.562(2) 147.00 yes

loop_
_geom_torsion_atom_site_label_1
_geom_torsion_atom_site_label_2
_geom_torsion_atom_site_label_3
_geom_torsion_atom_site_label_4
_geom_torsion_site_symmetry_1
_geom_torsion
N2 C3 C4 C5 . 177.24(17)
N2 C3 C4 C9 . -2.4(3)
C9 C4 C5 C6 . 0.1(3)
C3 C4 C5 C6 . -179.52(17)
C4 C5 C6 C7 . 0.0(3)
C4 C5 C6 Cl6 . 178.76(13)
C5 C6 C7 C8 . -0.1(3)
Cl6 C6 C7 C8 . -178.80(14)
C6 C7 C8 C9 . -0.1(3)
C6 C7 C8 Cl8 . 178.35(14)
C7 C8 C9 O9 . 179.49(17)
Cl8 C8 C9 O9 . 1.1(2)
C7 C8 C9 C4 . 0.2(3)
Cl8 C8 C9 C4 . -178.22(13)
C5 C4 C9 O9 . -179.50(16)
C3 C4 C9 O9 . 0.2(3)
C5 C4 C9 C8 . -0.2(2)
C3 C4 C9 C8 . 179.41(16)
C4 C3 N2 C1 . -179.34(17)
C1 C1 N2 C3 3_655 -139.3(3)
